data_4343886
loop_
_publ_author_name
'Ok, K.M.'
'Halasyamani, P.S.'

_publ_section_title
;
 Mixed-metal tellurites: synthesis, structure, and characterization of
 Na1.4 Nb3 Te4.9 O18 and Na Nb3 Te4 O16
;
_journal_name_full 'Inorganic Chemistry'
_journal_page_first 3919
_journal_page_last 3925
_journal_volume 44
_journal_year 2005
_chemical_formula_sum 'Na1.4 Nb3 O18 Te4.9'
_chemical_name_systematic 'Na1.40 Nb3 Te4.90 O18'
_space_group_IT_number 12
_symmetry_space_group_name_Hall '-C 2y'
_symmetry_space_group_name_H-M 'C 1 2/m 1'
_cell_angle_alpha 90
_cell_angle_beta 95.636
_cell_angle_gamma 90
_cell_formula_units_Z 4
_cell_length_a 32.377
_cell_length_b 7.4541
_cell_length_c 6.5649
_cell_volume 1576.723
_citation_journal_id_ASTM INOCAJ
_cod_data_source_file Ok_INOCAJ_2005_622.cif
_cod_data_source_block Na1.4Nb3O18Te4.9
_cod_database_code 4343886

loop_
_symmetry_equiv_pos_as_xyz
x,y,z
-x,y,-z
-x,-y,-z
x,-y,z
x+1/2,y+1/2,z
-x+1/2,y+1/2,-z
-x+1/2,-y+1/2,-z
x+1/2,-y+1/2,z

loop_
_atom_site_label
_atom_site_type_symbol
_atom_site_fract_x
_atom_site_fract_y
_atom_site_fract_z
_atom_site_occupancy
_atom_site_U_iso_or_equiv
Na1 Na+1 0.34715 0.251 -0.2864 0.701 0.0
O4 O-2 0.11936 0.1944 0.6443 1 0.0
O1 O-2 0.31 0.1885 0.0717 1 0.0
Te2 Te+4 0.341993 0 0.21355 1 0.0
Te5 Te+4 0.439189 0.5 0.90285 1 0.0
Te1 Te+4 0.24556 0 0.48012 0.8943 0.0
Nb2 Nb+5 0.443123 0.24852 0.4154 1 0.0
O7 O-2 0.5 0.2027 0.5 1 0.0
O3 O-2 0.23887 0 0.9219 1 0.0
O5 O-2 0.4528 0.5 0.3518 1 0.0
Te4 Te+4 0.152935 0 0.74648 1 0.0
O12 O-2 0.1812 0 0.4965 1 0.0
O8 O-2 0.43378 0.3071 0.7085 1 0.0
Te3 Te+4 0.439704 0 -0.08031 1 0.0
O10 O-2 0.3137 0 0.4506 1 0.0
O6 O-2 0.44626 0.1911 0.1223 1 0.0
O11 O-2 0.3841 0.5 0.9495 1 0.0
O13 O-2 0.3829 0 -0.1203 1 0.0
O2 O-2 0.2373 0.1947 0.2853 1 0.0
Nb1 Nb+5 0.25 0.25 0 1 0.0
O9 O-2 0.42636 0 0.465 1 0.0
